data_7204546
loop_
_publ_author_name
'Suksangpanya, Unchulee'
'Blake, Alexander J.'
'Hubberstey, Peter'
'Parker, David J.'
'Teat, Simon J.'
'Wilson, Claire'

_publ_section_title
;
 Complementarity of halide-mediated hydrogen-bonding and alkyl
 substitution in the construction of two-dimensional rhombic (4,4)
 grids using bis(N-alkylamidino-O-alkylurea)copper(ii) halides
;
_journal_issue 3
_journal_name_full CrystEngComm
_journal_page_first 10
_journal_paper_doi 10.1039/b210185h
_journal_volume 5
_journal_year 2003
_chemical_formula_moiety 'C20 H28 Cu N8 O2 2+, 2(Cl -), 2(C H4 O)'
_chemical_formula_sum 'C22 H36 Cl2 Cu N8 O4'
_chemical_formula_weight 611.03
_chemical_name_systematic
; 
? 
;
_space_group_IT_number 14
_symmetry_cell_setting monoclinic
_symmetry_space_group_name_Hall '-P 2ybc'
_symmetry_space_group_name_H-M 'P 1 21/c 1'
_atom_sites_solution_hydrogens 'placed geometrically, except NH and OH located by deltaF'
_atom_sites_solution_primary direct
_atom_sites_solution_secondary 'difference Fourier'
_audit_creation_method SHELXL-97
_cell_angle_alpha 90.00
_cell_angle_beta 109.853(2)
_cell_angle_gamma 90.00
_cell_formula_units_Z 2
_cell_length_a 8.5807(11)
_cell_length_b 14.250(2)
_cell_length_c 12.114(2)
_cell_measurement_reflns_used 1395
_cell_measurement_temperature 150(2)
_cell_measurement_theta_max 24.8
_cell_measurement_theta_min 2.3
_cell_volume 1393.2(4)
_computing_cell_refinement 'Bruker SAINT version 6.02a (Bruker, 2000)'
_computing_data_collection 'Bruker SMART version 5.624 (Bruker, 2001)'
_computing_data_reduction 'Bruker SAINT; Bruker SHELXTL (Bruker, 1997)'
_computing_molecular_graphics 'CAMERON (Watkin et al., 1996)'
_computing_publication_material 'SHELXL-97; PLATON (Spek, 2001)'
_computing_structure_refinement 'SHELXL-97 (Sheldrick, 1997)'
_computing_structure_solution SIR-92
_diffrn_ambient_temperature 150(2)
_diffrn_measured_fraction_theta_full 0.985
_diffrn_measured_fraction_theta_max 0.985
_diffrn_measurement_device_type 'Bruker SMART1000 CCD area detector'
_diffrn_measurement_method omega
_diffrn_radiation_monochromator graphite
_diffrn_radiation_source 'fine-focus sealed tube'
_diffrn_radiation_type MoK\a
_diffrn_radiation_wavelength 0.71073
_diffrn_reflns_av_R_equivalents 0.040
_diffrn_reflns_av_sigmaI/netI 0.077
_diffrn_reflns_limit_h_max 11
_diffrn_reflns_limit_h_min -8
_diffrn_reflns_limit_k_max 18
_diffrn_reflns_limit_k_min -18
_diffrn_reflns_limit_l_max 6
_diffrn_reflns_limit_l_min -16
_diffrn_reflns_number 7396
_diffrn_reflns_theta_full 25.99
_diffrn_reflns_theta_max 25.99
_diffrn_reflns_theta_min 2.29
_diffrn_standards_decay_% 0
_diffrn_standards_number 0
_exptl_absorpt_coefficient_mu 1.019
_exptl_absorpt_correction_T_max 0.865
_exptl_absorpt_correction_T_min 0.820
_exptl_absorpt_correction_type multi-scan
_exptl_absorpt_process_details '(Bruker, 1997) - SHELXTL version 5.1'
_exptl_crystal_colour purple
_exptl_crystal_density_diffrn 1.457
_exptl_crystal_density_method 'not measured'
_exptl_crystal_description 'parallelepiped plate'
_exptl_crystal_F_000 638
_exptl_crystal_size_max 0.11
_exptl_crystal_size_mid 0.11
_exptl_crystal_size_min 0.02
_refine_diff_density_max 0.31
_refine_diff_density_min -0.28
_refine_diff_density_rms 0.06
_refine_ls_extinction_method none
_refine_ls_goodness_of_fit_ref 0.873
_refine_ls_hydrogen_treatment 'riding on parent atom, except NH and OH refined with restraints'
_refine_ls_matrix_type full
_refine_ls_number_parameters 185
_refine_ls_number_reflns 2700
_refine_ls_number_restraints 5
_refine_ls_restrained_S_all 0.873
_refine_ls_R_factor_all 0.0715
_refine_ls_R_factor_gt 0.0366
_refine_ls_shift/su_max 0.000
_refine_ls_shift/su_mean 0.000
_refine_ls_structure_factor_coef Fsqd
_refine_ls_weighting_details 'calc w=1/[\s^2^(Fo^2^)+(0.0242P)^2^] where P=(Fo^2^+2Fc^2^)/3'
_refine_ls_weighting_scheme calc
_refine_ls_wR_factor_gt 0.0627
_refine_ls_wR_factor_ref 0.0697
_reflns_number_gt 1726
_reflns_number_total 3329
_reflns_threshold_expression >2sigma(I)
_cod_data_source_file b210185h.txt
_cod_data_source_block CUBZCL
_cod_depositor_comments
;
The following automatic conversions were performed:
'_symmetry_cell_setting' value 'Monoclinic' changed to 'monoclinic'
according to '/home/saulius/struct/CIF-dictionaries/cif_core.dic'
dictionary named 'cif_core.dic' version 2.4.1 from 2010-06-29.

Automatic conversion script
Id: cif_fix_enum 1527 2010-12-29 10:47:43Z saulius 
;
_cod_original_sg_symbol_H-M P2(1)/c
_cod_database_code 7204546

loop_
_symmetry_equiv_pos_as_xyz
'x, y, z'
'-x, y+1/2, -z+1/2'
'-x, -y, -z'
'x, -y-1/2, z-1/2'

loop_
_atom_site_aniso_label
_atom_site_aniso_U_11
_atom_site_aniso_U_22
_atom_site_aniso_U_33
_atom_site_aniso_U_23
_atom_site_aniso_U_13
_atom_site_aniso_U_12
Cu 0.0200(3) 0.0295(3) 0.0211(3) -0.0005(3) 0.0067(2) 0.0030(3)
N101 0.0213(14) 0.0321(14) 0.0215(13) 0.0018(12) 0.0060(11) 0.0012(11)
C102 0.0227(17) 0.0169(14) 0.0270(17) -0.0032(13) 0.0069(14) -0.0021(13)
N103 0.0194(14) 0.0334(14) 0.0198(14) -0.0026(11) 0.0057(11) 0.0083(11)
C104 0.0276(17) 0.0290(16) 0.0184(14) -0.0037(14) 0.0055(13) 0.0028(15)
N105 0.0160(13) 0.0393(15) 0.0222(13) 0.0008(13) 0.0037(10) 0.0080(13)
N121 0.0239(14) 0.0307(14) 0.0230(14) 0.0017(12) 0.0100(11) 0.0076(12)
C122 0.0231(17) 0.0329(17) 0.0296(18) 0.0039(15) 0.0105(14) 0.0039(14)
C123 0.0236(18) 0.0242(15) 0.0331(18) 0.0022(14) 0.0106(15) 0.0037(13)
C124 0.042(2) 0.056(2) 0.044(2) 0.0195(18) 0.0226(18) 0.0190(18)
C125 0.040(2) 0.063(2) 0.048(2) 0.020(2) 0.0121(18) 0.0233(19)
C126 0.029(2) 0.0380(19) 0.050(2) 0.0017(18) 0.0186(18) 0.0131(16)
C127 0.031(2) 0.041(2) 0.037(2) -0.0113(16) 0.0164(16) -0.0019(16)
C128 0.0280(19) 0.0318(17) 0.0299(17) -0.0009(15) 0.0070(15) 0.0023(15)
O141 0.0309(12) 0.0629(14) 0.0192(10) 0.0033(12) 0.0075(9) 0.0173(12)
C142 0.041(2) 0.095(3) 0.0243(18) 0.0089(19) 0.0039(16) 0.027(2)
Cl 0.0324(5) 0.0360(4) 0.0304(4) -0.0029(4) 0.0133(3) 0.0030(4)
O1S 0.0323(13) 0.0320(12) 0.0311(12) 0.0030(11) 0.0044(10) 0.0036(10)
C1S 0.043(2) 0.042(2) 0.037(2) 0.0088(16) 0.0088(17) 0.0112(17)

loop_
_atom_site_label
_atom_site_type_symbol
_atom_site_thermal_displace_type
_atom_site_fract_x
_atom_site_fract_y
_atom_site_fract_z
_atom_site_occupancy
_atom_site_U_iso_or_equiv
_atom_site_calc_flag
_atom_site_refinement_flags
Cu Cu Uani 1.00000 0.00000 0.50000 1.000 0.0236(2) . .
O141 O Uani 0.9805(2) -0.00337(16) 0.84198(15) 1.000 0.0379(7) . .
N101 N Uani 0.7853(3) 0.05627(17) 0.4847(2) 1.000 0.0253(8) . .
N103 N Uani 0.7969(3) 0.04712(16) 0.67938(19) 1.000 0.0244(8) . .
N105 N Uani 1.0479(3) -0.00787(18) 0.67031(19) 1.000 0.0265(8) . .
N121 N Uani 0.5707(3) 0.11311(16) 0.5454(2) 1.000 0.0253(8) . .
C102 C Uani 0.7189(3) 0.07206(18) 0.5642(2) 1.000 0.0226(9) . .
C104 C Uani 0.9514(3) 0.0098(2) 0.7275(2) 1.000 0.0256(9) . .
C122 C Uani 0.4709(3) 0.1496(2) 0.4327(2) 1.000 0.0281(10) . .
C123 C Uani 0.3034(3) 0.18496(19) 0.4278(3) 1.000 0.0267(10) . .
C124 C Uani 0.2027(4) 0.2222(2) 0.3228(3) 1.000 0.0453(12) . .
C125 C Uani 0.0443(4) 0.2553(2) 0.3087(3) 1.000 0.0511(12) . .
C126 C Uani -0.0134(4) 0.2537(2) 0.4008(3) 1.000 0.0377(11) . .
C127 C Uani 0.0863(4) 0.2181(2) 0.5062(3) 1.000 0.0351(12) . .
C128 C Uani 0.2425(4) 0.1834(2) 0.5194(3) 1.000 0.0306(10) . .
C142 C Uani 1.1418(4) -0.0376(3) 0.9133(3) 1.000 0.0553(13) . .
O1S O Uani 0.6055(2) 0.06754(14) 0.22469(18) 1.000 0.0334(7) . .
C1S C Uani 0.5086(4) 0.1327(2) 0.1411(3) 1.000 0.0419(12) . .
Cl Cl Uani 0.56999(9) 0.37775(5) 0.31609(6) 1.000 0.0323(3) . .
H12A H Uiso 0.53060 0.20050 0.41180 1.000 0.0340 calc R
H12B H Uiso 0.45550 0.10060 0.37440 1.000 0.0340 calc R
H14A H Uiso 1.14610 -0.04350 0.99330 1.000 0.0830 calc R
H14B H Uiso 1.16100 -0.09790 0.88480 1.000 0.0830 calc R
H14C H Uiso 1.22550 0.00560 0.90940 1.000 0.0830 calc R
H101 H Uiso 0.729(3) 0.0714(18) 0.4131(11) 1.000 0.0300 . .
H103 H Uiso 0.743(3) 0.0634(18) 0.7262(19) 1.000 0.0290 . .
H105 H Uiso 1.1448(18) -0.0283(17) 0.714(2) 1.000 0.0320 . .
H121 H Uiso 0.548(3) 0.1249(18) 0.6093(15) 1.000 0.0300 . .
H124 H Uiso 0.24130 0.22530 0.25980 1.000 0.0540 calc R
H125 H Uiso -0.02240 0.27860 0.23640 1.000 0.0610 calc R
H126 H Uiso -0.11850 0.27640 0.39210 1.000 0.0460 calc R
H127 H Uiso 0.04870 0.21720 0.56960 1.000 0.0420 calc R
H128 H Uiso 0.30730 0.15860 0.59130 1.000 0.0370 calc R
H1A H Uiso 0.39380 0.12450 0.13190 1.000 0.0630 calc R
H1B H Uiso 0.54230 0.19540 0.16770 1.000 0.0630 calc R
H1C H Uiso 0.52390 0.12250 0.06720 1.000 0.0630 calc R
H1S H Uiso 0.555(3) 0.0163(12) 0.216(3) 1.000 0.0500 . .

loop_
_atom_type_symbol
_atom_type_description
_atom_type_scat_dispersion_real
_atom_type_scat_dispersion_imag
_atom_type_scat_source
C C 0.0033 0.0016 'International Tables Vol C Tables 4.2.6.8 and 6.1.1.4'
H H 0.0000 0.0000 'International Tables Vol C Tables 4.2.6.8 and 6.1.1.4'
N N 0.0061 0.0033 'International Tables Vol C Tables 4.2.6.8 and 6.1.1.4'
O O 0.0106 0.0060 'International Tables Vol C Tables 4.2.6.8 and 6.1.1.4'
Cl Cl 0.1484 0.1585 'International Tables Vol C Tables 4.2.6.8 and 6.1.1.4'
Cu Cu 0.3201 1.2651 'International Tables Vol C Tables 4.2.6.8 and 6.1.1.4'

loop_
_geom_angle_atom_site_label_1
_geom_angle_atom_site_label_2
_geom_angle_atom_site_label_3
_geom_angle
_geom_angle_site_symmetry_1
_geom_angle_site_symmetry_3
_geom_angle_publ_flag
N101 Cu N101 180.0 . 3_756 ?
N101 Cu N105 88.73(9) . . y
N101 Cu N105 91.27(9) 3_756 . ?
N101 Cu N105 91.27(9) . 3_756 ?
N101 Cu N105 88.73(9) 3_756 3_756 ?
N105 Cu N105 180.0 . 3_756 ?
C102 N101 Cu 129.6(2) . . ?
C102 N101 H101 117.5(18) . . ?
Cu N101 H101 112.9(17) . . ?
N101 C102 N121 125.4(3) . . ?
N101 C102 N103 121.7(3) . . ?
N121 C102 N103 113.0(2) . . ?
C104 N103 C102 127.1(2) . . ?
C104 N103 H103 118.4(18) . . ?
C102 N103 H103 114.2(18) . . ?
N105 C104 O141 127.6(3) . . ?
N105 C104 N103 124.3(3) . . ?
O141 C104 N103 108.1(2) . . ?
C104 N105 Cu 128.12(19) . . ?
C104 N105 H105 113.7(18) . . ?
Cu N105 H105 118.1(18) . . ?
C102 N121 C122 122.7(2) . . ?
C102 N121 H121 114.4(18) . . ?
C122 N121 H121 122.0(18) . . ?
N121 C122 C123 114.3(2) . . ?
N121 C122 H12A 108.7 . . ?
C123 C122 H12A 108.7 . . ?
N121 C122 H12B 108.7 . . ?
C123 C122 H12B 108.7 . . ?
H12A C122 H12B 107.6 . . ?
C128 C123 C124 117.3(3) . . ?
C128 C123 C122 125.5(3) . . ?
C124 C123 C122 117.2(3) . . ?
C123 C124 C125 121.5(3) . . ?
C123 C124 H124 119.2 . . ?
C125 C124 H124 119.2 . . ?
C126 C125 C124 120.3(3) . . ?
C126 C125 H125 119.9 . . ?
C124 C125 H125 119.9 . . ?
C125 C126 C127 118.8(3) . . ?
C125 C126 H126 120.6 . . ?
C127 C126 H126 120.6 . . ?
C126 C127 C128 120.9(3) . . ?
C126 C127 H127 119.6 . . ?
C128 C127 H127 119.6 . . ?
C123 C128 C127 121.2(3) . . ?
C123 C128 H128 119.4 . . ?
C127 C128 H128 119.4 . . ?
C104 O141 C142 118.1(2) . . ?
O141 C142 H14A 109.5 . . ?
O141 C142 H14B 109.5 . . ?
H14A C142 H14B 109.5 . . ?
O141 C142 H14C 109.5 . . ?
H14A C142 H14C 109.5 . . ?
H14B C142 H14C 109.5 . . ?
C1S O1S H1S 109(2) . . ?
O1S C1S H1A 109.5 . . ?
O1S C1S H1B 109.5 . . ?
H1A C1S H1B 109.5 . . ?
O1S C1S H1C 109.5 . . ?
H1A C1S H1C 109.5 . . ?
H1B C1S H1C 109.5 . . ?

loop_
_geom_bond_atom_site_label_1
_geom_bond_atom_site_label_2
_geom_bond_distance
_geom_bond_site_symmetry_2
_geom_bond_publ_flag
Cu N101 1.959(2) . y
Cu N101 1.959(2) 3_756 ?
Cu N105 1.965(2) . y
Cu N105 1.965(2) 3_756 ?
N101 C102 1.295(3) . ?
N101 H101 0.866(10) . ?
C102 N121 1.347(3) . ?
C102 N103 1.374(3) . ?
N103 C104 1.362(3) . ?
N103 H103 0.874(10) . ?
C104 N105 1.273(3) . ?
C104 O141 1.336(3) . ?
N105 H105 0.869(10) . ?
N121 C122 1.440(3) . ?
N121 H121 0.874(10) . ?
C122 C123 1.505(4) . ?
C122 H12A 0.9700 . ?
C122 H12B 0.9700 . ?
C123 C128 1.378(4) . ?
C123 C124 1.379(4) . ?
C124 C125 1.394(4) . ?
C124 H124 0.9300 . ?
C125 C126 1.365(4) . ?
C125 H125 0.9300 . ?
C126 C127 1.371(4) . ?
C126 H126 0.9300 . ?
C127 C128 1.385(4) . ?
C127 H127 0.9300 . ?
C128 H128 0.9300 . ?
O141 C142 1.446(3) . ?
C142 H14A 0.9600 . ?
C142 H14B 0.9600 . ?
C142 H14C 0.9600 . ?
O1S C1S 1.417(3) . ?
O1S H1S 0.839(10) . ?
C1S H1A 0.9600 . ?
C1S H1B 0.9600 . ?
C1S H1C 0.9600 . ?
